data_1564313
loop_
_publ_author_name
'Zhu, Haiqian'
'Zheng, Hanliang'
'Zhang, Junhua'
'Feng, Jian'
'Kong, Lichun'
'Zhang, Fang'
'Xue, Xiao-Song'
'Zhu, Gangguo'

_publ_section_title
;
 Solvent-controlled photocatalytic divergent cyclization of alkynyl
 aldehydes: access to cyclopentenones and dihydropyranols
;
_journal_name_full 'Chemical Science'
_journal_paper_doi 10.1039/D1SC03416B
_journal_year 2021
_chemical_formula_moiety 'C21 H19 N O3 S'
_chemical_formula_sum 'C21 H19 N O3 S'
_chemical_formula_weight 365.44
_space_group_crystal_system monoclinic
_space_group_IT_number 14
_space_group_name_Hall '-P 2yn'
_space_group_name_H-M_alt 'P 1 21/n 1'
_atom_sites_solution_hydrogens geom
_atom_sites_solution_primary direct
_audit_creation_date 2021-01-22
_audit_creation_method
;
Olex2 1.2
(compiled 2016.08.25 svn.r3337 for OlexSys, GUI svn.r5221)
;
_audit_update_record
;
2021-02-03 deposited with the CCDC.	2021-07-26 downloaded from the CCDC.
;
_cell_angle_alpha 90
_cell_angle_beta 91.831(2)
_cell_angle_gamma 90
_cell_formula_units_Z 4
_cell_length_a 5.8167(2)
_cell_length_b 17.2043(6)
_cell_length_c 19.0214(8)
_cell_measurement_reflns_used 9554
_cell_measurement_temperature 250(2)
_cell_measurement_theta_max 27.46
_cell_measurement_theta_min 3.43
_cell_volume 1902.54(12)
_computing_cell_refinement 'SAINT V8.38A (?, 2016)'
_computing_data_reduction 'SAINT V8.38A (?, 2016)'
_computing_molecular_graphics 'Olex2 (Dolomanov et al., 2009)'
_computing_publication_material 'Olex2 (Dolomanov et al., 2009)'
_computing_structure_refinement 'XL (Sheldrick, 2008)'
_computing_structure_solution 'SIR2004 (Burla et al., 2007)'
_diffrn_ambient_temperature 250.0
_diffrn_measured_fraction_theta_full 0.979
_diffrn_measured_fraction_theta_max 0.982
_diffrn_measurement_device_type 'Bruker APEX-II CCD'
_diffrn_measurement_method '\f and \w scans'
_diffrn_radiation_type MoK\a
_diffrn_radiation_wavelength 0.71073
_diffrn_reflns_av_R_equivalents 0.0240
_diffrn_reflns_av_unetI/netI 0.0195
_diffrn_reflns_Laue_measured_fraction_full 0.979
_diffrn_reflns_Laue_measured_fraction_max 0.982
_diffrn_reflns_limit_h_max 7
_diffrn_reflns_limit_h_min -7
_diffrn_reflns_limit_k_max 22
_diffrn_reflns_limit_k_min -22
_diffrn_reflns_limit_l_max 24
_diffrn_reflns_limit_l_min -24
_diffrn_reflns_number 19469
_diffrn_reflns_point_group_measured_fraction_full 0.979
_diffrn_reflns_point_group_measured_fraction_max 0.982
_diffrn_reflns_theta_full 26.000
_diffrn_reflns_theta_max 27.481
_diffrn_reflns_theta_min 2.368
_diffrn_standards_number 0
_exptl_absorpt_coefficient_mu 0.190
_exptl_absorpt_correction_T_max 0.7456
_exptl_absorpt_correction_T_min 0.6907
_exptl_absorpt_correction_type none
_exptl_absorpt_process_details
;
SADABS-2016/2 (Bruker,2016/2) was used for absorption correction.
wR2(int) was 0.0756 before and 0.0429 after correction.
The Ratio of minimum to maximum transmission is 0.9264.
The \l/2 correction factor is Not present.
;
_exptl_crystal_colour colourless
_exptl_crystal_density_diffrn 1.276
_exptl_crystal_description block
_exptl_crystal_F_000 768
_exptl_crystal_size_max 0.31
_exptl_crystal_size_mid 0.15
_exptl_crystal_size_min 0.08
_refine_diff_density_max 0.311
_refine_diff_density_min -0.371
_refine_diff_density_rms 0.097
_refine_ls_extinction_method none
_refine_ls_goodness_of_fit_ref 1.115
_refine_ls_hydrogen_treatment constr
_refine_ls_matrix_type full
_refine_ls_number_parameters 238
_refine_ls_number_reflns 4289
_refine_ls_number_restraints 0
_refine_ls_restrained_S_all 1.115
_refine_ls_R_factor_all 0.0565
_refine_ls_R_factor_gt 0.0456
_refine_ls_shift/su_max 0.001
_refine_ls_shift/su_mean 0.000
_refine_ls_structure_factor_coef Fsqd
_refine_ls_weighting_details 'w=1/[\s^2^(Fo^2^)+(0.0899P)^2^+0.3573P] where P=(Fo^2^+2Fc^2^)/3'
_refine_ls_weighting_scheme calc
_refine_ls_wR_factor_gt 0.1414
_refine_ls_wR_factor_ref 0.1580
_reflns_Friedel_coverage 0.000
_reflns_number_gt 3717
_reflns_number_total 4289
_reflns_threshold_expression 'I > 2\s(I)'
_cod_data_source_file d1sc03416b2.cif
_cod_data_source_block a_a
_cod_depositor_comments
;

2022-06-10
Z value and formula fixed to values more according to usual
chemical conventions.                 miguel
;
_cod_original_formula_sum 'C5.25 H4.75 N0.25 O0.75 S0.25'
_cod_original_formula_weight 91.36
_cod_original_formula_moiety '0.25(C21 H19 N O3 S)'
_cod_original_formula_units_Z 16
_cod_database_code 1564313
_shelx_space_group_comment
;
The symmetry employed for this shelxl refinement is uniquely defined
by the following loop, which should always be used as a source of
symmetry information in preference to the above space-group names.
They are only intended as comments.
;
_olex2_refinement_description
;
1. Fixed Uiso
 At 1.2 times of:
  All C(H) groups, All C(H,H) groups
 At 1.5 times of:
  All C(H,H,H) groups
2.a Secondary CH2 refined with riding coordinates:
 C008(H00A,H00B)
2.b Aromatic/amide H refined with riding coordinates:
 C00D(H00D), C00F(H00F), C00H(H00H), C00J(H00J), C00K(H00K), C00L(H00L),
 C00O(H00O), C00Q(H00S)
2.c Idealised Me refined as rotating group:
 C00M(H00C,H00E,H00G), C00N(H00M,H00N,H00I), C00P(H00P,H00Q,H00R)
;
_shelx_shelxl_version_number 2017/1
_olex2_submission_special_instructions 'No special instructions were received'

loop_
_space_group_symop_operation_xyz
'x, y, z'
'-x+1/2, y+1/2, -z+1/2'
'-x, -y, -z'
'x-1/2, -y-1/2, z-1/2'

loop_
_atom_site_label
_atom_site_type_symbol
_atom_site_fract_x
_atom_site_fract_y
_atom_site_fract_z
_atom_site_U_iso_or_equiv
_atom_site_adp_type
_atom_site_occupancy
_atom_site_site_symmetry_order
_atom_site_calc_flag
_atom_site_refinement_flags_posn
_atom_site_refinement_flags_adp
_atom_site_refinement_flags_occupancy
_atom_site_disorder_assembly
_atom_site_disorder_group
S001 S 0.73586(7) 0.30489(2) 0.80485(2) 0.05064(17) Uani 1 1 d . . . . .
O002 O 0.7352(3) 0.36298(8) 0.75112(7) 0.0691(4) Uani 1 1 d . . . . .
O003 O 0.9496(2) 0.27022(10) 0.82777(9) 0.0721(4) Uani 1 1 d . . . . .
C004 C 0.5526(3) 0.22799(8) 0.77777(8) 0.0423(3) Uani 1 1 d . . . . .
N005 N 0.2412(4) 0.47551(11) 0.44394(9) 0.0714(5) Uani 1 1 d . . . . .
C006 C 0.5960(3) 0.34155(9) 0.87855(9) 0.0472(4) Uani 1 1 d . . . . .
C007 C 0.4242(3) 0.22466(9) 0.71840(8) 0.0444(3) Uani 1 1 d . . . . .
C008 C 0.5255(3) 0.15948(10) 0.82576(9) 0.0536(4) Uani 1 1 d . . . . .
H00A H 0.449926 0.174845 0.868928 0.064 Uiso 1 1 calc R . . . .
H00B H 0.675320 0.136422 0.838336 0.064 Uiso 1 1 calc R . . . .
C009 C 0.3931(3) 0.27940(9) 0.65890(8) 0.0436(3) Uani 1 1 d . . . . .
C00A C 0.3759(3) 0.10236(9) 0.78296(10) 0.0512(4) Uani 1 1 d . . . . .
O00B O 0.1322(4) 0.13404(12) 0.68055(10) 0.1115(8) Uani 1 1 d . . . . .
C00C C 0.3169(3) 0.37943(9) 0.54637(8) 0.0472(4) Uani 1 1 d . . . . .
C00D C 0.5548(3) 0.28616(11) 0.60726(10) 0.0552(4) Uani 1 1 d . . . . .
H00D H 0.690722 0.256637 0.610511 0.066 Uiso 1 1 calc R . . . .
C00E C 0.2767(3) 0.43298(10) 0.48894(9) 0.0551(4) Uani 1 1 d . . . . .
C00F C 0.1922(3) 0.32244(11) 0.65296(10) 0.0561(4) Uani 1 1 d . . . . .
H00F H 0.080215 0.317385 0.687234 0.067 Uiso 1 1 calc R . . . .
C00G C 0.3613(3) 0.39708(12) 0.99292(10) 0.0608(5) Uani 1 1 d . . . . .
C00H C 0.1547(3) 0.37279(11) 0.59708(10) 0.0557(4) Uani 1 1 d . . . . .
H00H H 0.018871 0.402361 0.593758 0.067 Uiso 1 1 calc R . . . .
C00I C 0.2876(4) 0.15081(11) 0.72113(10) 0.0605(5) Uani 1 1 d . . . . .
C00J C 0.5178(3) 0.33587(12) 0.55117(10) 0.0581(4) Uani 1 1 d . . . . .
H00J H 0.628119 0.340262 0.516337 0.070 Uiso 1 1 calc R . . . .
C00K C 0.6649(3) 0.32013(12) 0.94531(10) 0.0605(5) Uani 1 1 d . . . . .
H00K H 0.790876 0.286511 0.952431 0.073 Uiso 1 1 calc R . . . .
C00L C 0.4095(4) 0.39001(14) 0.86736(11) 0.0720(6) Uani 1 1 d . . . . .
H00L H 0.361433 0.404123 0.821470 0.086 Uiso 1 1 calc R . . . .
C00M C 0.1782(4) 0.06995(14) 0.82450(14) 0.0775(7) Uani 1 1 d . . . . .
H00C H 0.239338 0.040643 0.864451 0.116 Uiso 1 1 calc GR . . . .
H00E H 0.084714 0.036093 0.794499 0.116 Uiso 1 1 calc GR . . . .
H00G H 0.084621 0.112452 0.841026 0.116 Uiso 1 1 calc GR . . . .
C00N C 0.5234(4) 0.03681(13) 0.75411(13) 0.0763(6) Uani 1 1 d . . . . .
H00M H 0.651368 0.058868 0.729427 0.114 Uiso 1 1 calc GR . . . .
H00N H 0.430728 0.005177 0.721913 0.114 Uiso 1 1 calc GR . . . .
H00I H 0.581676 0.004826 0.792713 0.114 Uiso 1 1 calc GR . . . .
C00O C 0.5483(4) 0.34818(13) 1.00208(10) 0.0650(5) Uani 1 1 d . . . . .
H00O H 0.597036 0.333744 1.047833 0.078 Uiso 1 1 calc R . . . .
C00P C 0.2334(5) 0.42718(18) 1.05469(13) 0.0851(7) Uani 1 1 d . . . . .
H00P H 0.301485 0.406065 1.097814 0.128 Uiso 1 1 calc GR . . . .
H00Q H 0.073477 0.411456 1.050261 0.128 Uiso 1 1 calc GR . . . .
H00R H 0.242778 0.483462 1.055862 0.128 Uiso 1 1 calc GR . . . .
C00Q C 0.2946(4) 0.41746(16) 0.92474(12) 0.0813(7) Uani 1 1 d . . . . .
H00S H 0.168024 0.450782 0.917392 0.098 Uiso 1 1 calc R . . . .

loop_
_atom_site_aniso_label
_atom_site_aniso_U_11
_atom_site_aniso_U_22
_atom_site_aniso_U_33
_atom_site_aniso_U_23
_atom_site_aniso_U_13
_atom_site_aniso_U_12
S001 0.0507(3) 0.0491(3) 0.0526(3) -0.00890(16) 0.00861(18) -0.00973(16)
O002 0.0939(10) 0.0551(7) 0.0595(8) -0.0019(6) 0.0207(7) -0.0276(7)
O003 0.0447(7) 0.0848(10) 0.0869(10) -0.0255(8) 0.0034(6) -0.0006(6)
C004 0.0466(8) 0.0378(7) 0.0429(8) -0.0008(6) 0.0062(6) -0.0019(6)
N005 0.0914(13) 0.0661(10) 0.0561(9) 0.0140(8) -0.0072(9) 0.0031(9)
C006 0.0517(8) 0.0433(8) 0.0465(8) -0.0054(6) 0.0000(6) 0.0005(6)
C007 0.0467(8) 0.0412(7) 0.0455(8) 0.0037(6) 0.0030(6) -0.0040(6)
C008 0.0679(10) 0.0470(9) 0.0455(9) 0.0063(7) -0.0020(7) -0.0045(7)
C009 0.0483(8) 0.0401(7) 0.0424(8) 0.0021(6) 0.0017(6) -0.0036(6)
C00A 0.0559(9) 0.0406(8) 0.0569(9) 0.0080(7) 0.0010(7) -0.0062(7)
O00B 0.1379(17) 0.0974(13) 0.0951(13) 0.0371(10) -0.0615(12) -0.0662(12)
C00C 0.0595(9) 0.0401(7) 0.0417(8) 0.0008(6) -0.0025(7) -0.0044(6)
C00D 0.0494(9) 0.0602(10) 0.0566(10) 0.0125(8) 0.0092(7) 0.0077(7)
C00E 0.0679(10) 0.0495(9) 0.0475(9) 0.0021(7) -0.0049(8) -0.0018(8)
C00F 0.0547(9) 0.0599(10) 0.0546(10) 0.0097(8) 0.0146(8) 0.0093(8)
C00G 0.0649(11) 0.0630(11) 0.0545(10) -0.0095(8) 0.0040(8) 0.0066(9)
C00H 0.0554(9) 0.0515(9) 0.0605(10) 0.0072(8) 0.0050(8) 0.0103(7)
C00I 0.0726(11) 0.0515(9) 0.0566(10) 0.0099(8) -0.0121(9) -0.0198(8)
C00J 0.0587(10) 0.0649(11) 0.0513(9) 0.0117(8) 0.0132(8) 0.0034(8)
C00K 0.0633(11) 0.0648(11) 0.0532(10) -0.0008(8) -0.0035(8) 0.0181(9)
C00L 0.0842(14) 0.0821(14) 0.0493(10) -0.0020(9) -0.0061(9) 0.0340(11)
C00M 0.0613(11) 0.0746(13) 0.0971(16) 0.0349(13) 0.0088(11) -0.0050(10)
C00N 0.0872(15) 0.0595(12) 0.0823(15) -0.0140(11) 0.0041(12) 0.0008(10)
C00O 0.0766(12) 0.0732(12) 0.0450(9) 0.0000(8) -0.0023(8) 0.0142(10)
C00P 0.0875(16) 0.1012(19) 0.0674(13) -0.0171(13) 0.0163(11) 0.0178(14)
C00Q 0.0841(15) 0.0954(17) 0.0638(12) -0.0076(12) -0.0042(11) 0.0441(13)

loop_
_atom_type_symbol
_atom_type_description
_atom_type_scat_dispersion_real
_atom_type_scat_dispersion_imag
_atom_type_scat_source
C C 0.0033 0.0016 'International Tables Vol C Tables 4.2.6.8 and 6.1.1.4'
H H 0.0000 0.0000 'International Tables Vol C Tables 4.2.6.8 and 6.1.1.4'
N N 0.0061 0.0033 'International Tables Vol C Tables 4.2.6.8 and 6.1.1.4'
O O 0.0106 0.0060 'International Tables Vol C Tables 4.2.6.8 and 6.1.1.4'
S S 0.1246 0.1234 'International Tables Vol C Tables 4.2.6.8 and 6.1.1.4'

loop_
_geom_angle_atom_site_label_1
_geom_angle_atom_site_label_2
_geom_angle_atom_site_label_3
_geom_angle
_geom_angle_site_symmetry_1
_geom_angle_site_symmetry_3
_geom_angle_publ_flag
O002 S001 O003 119.37(10) . . ?
O002 S001 C004 109.12(8) . . ?
O002 S001 C006 109.16(8) . . ?
O003 S001 C004 106.64(8) . . ?
O003 S001 C006 108.99(9) . . ?
C006 S001 C004 102.17(8) . . ?
C007 C004 S001 126.52(12) . . ?
C007 C004 C008 114.44(14) . . ?
C008 C004 S001 119.00(12) . . ?
C00K C006 S001 120.86(13) . . ?
C00K C006 C00L 120.73(17) . . ?
C00L C006 S001 118.37(14) . . ?
C004 C007 C009 132.18(14) . . ?
C004 C007 C00I 106.83(14) . . ?
C009 C007 C00I 120.91(14) . . ?
C004 C008 H00A 110.9 . . ?
C004 C008 H00B 110.9 . . ?
C004 C008 C00A 104.44(13) . . ?
H00A C008 H00B 108.9 . . ?
C00A C008 H00A 110.9 . . ?
C00A C008 H00B 110.9 . . ?
C00D C009 C007 121.74(15) . . ?
C00F C009 C007 119.03(15) . . ?
C00F C009 C00D 119.16(15) . . ?
C00I C00A C008 103.42(13) . . ?
C00I C00A C00M 111.19(16) . . ?
C00I C00A C00N 107.87(17) . . ?
C00M C00A C008 112.67(17) . . ?
C00M C00A C00N 110.98(17) . . ?
C00N C00A C008 110.37(16) . . ?
C00H C00C C00E 119.06(16) . . ?
C00H C00C C00J 120.25(15) . . ?
C00J C00C C00E 120.68(16) . . ?
C009 C00D H00D 119.8 . . ?
C00J C00D C009 120.49(16) . . ?
C00J C00D H00D 119.8 . . ?
N005 C00E C00C 178.8(2) . . ?
C009 C00F H00F 119.7 . . ?
C00H C00F C009 120.62(16) . . ?
C00H C00F H00F 119.7 . . ?
C00O C00G C00P 121.24(19) . . ?
C00O C00G C00Q 117.87(18) . . ?
C00Q C00G C00P 120.9(2) . . ?
C00C C00H C00F 119.74(16) . . ?
C00C C00H H00H 120.1 . . ?
C00F C00H H00H 120.1 . . ?
C007 C00I C00A 109.01(14) . . ?
O00B C00I C007 124.60(17) . . ?
O00B C00I C00A 126.38(17) . . ?
C00C C00J H00J 120.1 . . ?
C00D C00J C00C 119.72(16) . . ?
C00D C00J H00J 120.1 . . ?
C006 C00K H00K 120.2 . . ?
C006 C00K C00O 119.64(17) . . ?
C00O C00K H00K 120.2 . . ?
C006 C00L H00L 120.6 . . ?
C006 C00L C00Q 118.88(18) . . ?
C00Q C00L H00L 120.6 . . ?
C00A C00M H00C 109.5 . . ?
C00A C00M H00E 109.5 . . ?
C00A C00M H00G 109.5 . . ?
H00C C00M H00E 109.5 . . ?
H00C C00M H00G 109.5 . . ?
H00E C00M H00G 109.5 . . ?
C00A C00N H00M 109.5 . . ?
C00A C00N H00N 109.5 . . ?
C00A C00N H00I 109.5 . . ?
H00M C00N H00N 109.5 . . ?
H00M C00N H00I 109.5 . . ?
H00N C00N H00I 109.5 . . ?
C00G C00O H00O 119.4 . . ?
C00K C00O C00G 121.24(18) . . ?
C00K C00O H00O 119.4 . . ?
C00G C00P H00P 109.5 . . ?
C00G C00P H00Q 109.5 . . ?
C00G C00P H00R 109.5 . . ?
H00P C00P H00Q 109.5 . . ?
H00P C00P H00R 109.5 . . ?
H00Q C00P H00R 109.5 . . ?
C00G C00Q H00S 119.2 . . ?
C00L C00Q C00G 121.64(19) . . ?
C00L C00Q H00S 119.2 . . ?

loop_
_geom_bond_atom_site_label_1
_geom_bond_atom_site_label_2
_geom_bond_distance
_geom_bond_site_symmetry_2
_geom_bond_publ_flag
S001 O002 1.4293(15) . ?
S001 O003 1.4344(15) . ?
S001 C004 1.7655(16) . ?
S001 C006 1.7600(17) . ?
C004 C007 1.335(2) . ?
C004 C008 1.502(2) . ?
N005 C00E 1.140(2) . ?
C006 C00K 1.370(2) . ?
C006 C00L 1.379(3) . ?
C007 C009 1.479(2) . ?
C007 C00I 1.500(2) . ?
C008 H00A 0.9800 . ?
C008 H00B 0.9800 . ?
C008 C00A 1.530(2) . ?
C009 C00D 1.387(2) . ?
C009 C00F 1.385(2) . ?
C00A C00I 1.517(2) . ?
C00A C00M 1.521(3) . ?
C00A C00N 1.529(3) . ?
O00B C00I 1.205(2) . ?
C00C C00E 1.442(2) . ?
C00C C00H 1.376(3) . ?
C00C C00J 1.389(3) . ?
C00D H00D 0.9400 . ?
C00D C00J 1.379(2) . ?
C00F H00F 0.9400 . ?
C00F C00H 1.383(2) . ?
C00G C00O 1.382(3) . ?
C00G C00P 1.503(3) . ?
C00G C00Q 1.387(3) . ?
C00H H00H 0.9400 . ?
C00J H00J 0.9400 . ?
C00K H00K 0.9400 . ?
C00K C00O 1.380(3) . ?
C00L H00L 0.9400 . ?
C00L C00Q 1.381(3) . ?
C00M H00C 0.9700 . ?
C00M H00E 0.9700 . ?
C00M H00G 0.9700 . ?
C00N H00M 0.9700 . ?
C00N H00N 0.9700 . ?
C00N H00I 0.9700 . ?
C00O H00O 0.9400 . ?
C00P H00P 0.9700 . ?
C00P H00Q 0.9700 . ?
C00P H00R 0.9700 . ?
C00Q H00S 0.9400 . ?

loop_
_geom_torsion_atom_site_label_1
_geom_torsion_atom_site_label_2
_geom_torsion_atom_site_label_3
_geom_torsion_atom_site_label_4
_geom_torsion
_geom_torsion_site_symmetry_1
_geom_torsion_site_symmetry_2
_geom_torsion_site_symmetry_3
_geom_torsion_site_symmetry_4
_geom_torsion_publ_flag
S001 C004 C007 C009 0.4(3) . . . . ?
S001 C004 C007 C00I -176.39(13) . . . . ?
S001 C004 C008 C00A -174.85(12) . . . . ?
S001 C006 C00K C00O -178.32(17) . . . . ?
S001 C006 C00L C00Q 178.3(2) . . . . ?
O002 S001 C004 C007 -2.78(18) . . . . ?
O002 S001 C004 C008 179.81(13) . . . . ?
O002 S001 C006 C00K -146.55(16) . . . . ?
O002 S001 C006 C00L 35.93(19) . . . . ?
O003 S001 C004 C007 -132.98(15) . . . . ?
O003 S001 C004 C008 49.61(15) . . . . ?
O003 S001 C006 C00K -14.58(19) . . . . ?
O003 S001 C006 C00L 167.90(17) . . . . ?
C004 S001 C006 C00K 98.00(17) . . . . ?
C004 S001 C006 C00L -79.52(18) . . . . ?
C004 C007 C009 C00D 77.9(2) . . . . ?
C004 C007 C009 C00F -105.0(2) . . . . ?
C004 C007 C00I C00A -9.5(2) . . . . ?
C004 C007 C00I O00B 169.9(2) . . . . ?
C004 C008 C00A C00I -12.26(19) . . . . ?
C004 C008 C00A C00M -132.42(16) . . . . ?
C004 C008 C00A C00N 102.90(18) . . . . ?
C006 S001 C004 C007 112.70(15) . . . . ?
C006 S001 C004 C008 -64.71(14) . . . . ?
C006 C00K C00O C00G 0.6(3) . . . . ?
C006 C00L C00Q C00G -0.4(4) . . . . ?
C007 C004 C008 C00A 7.4(2) . . . . ?
C007 C009 C00D C00J 177.91(17) . . . . ?
C007 C009 C00F C00H -178.42(17) . . . . ?
C008 C004 C007 C009 177.86(17) . . . . ?
C008 C004 C007 C00I 1.1(2) . . . . ?
C008 C00A C00I C007 13.6(2) . . . . ?
C008 C00A C00I O00B -165.9(3) . . . . ?
C009 C007 C00I C00A 173.29(15) . . . . ?
C009 C007 C00I O00B -7.2(3) . . . . ?
C009 C00D C00J C00C -0.1(3) . . . . ?
C009 C00F C00H C00C 0.9(3) . . . . ?
C00D C009 C00F C00H -1.3(3) . . . . ?
C00E C00C C00H C00F -179.16(17) . . . . ?
C00E C00C C00J C00D 178.72(18) . . . . ?
C00F C009 C00D C00J 0.9(3) . . . . ?
C00H C00C C00J C00D -0.4(3) . . . . ?
C00I C007 C009 C00D -105.7(2) . . . . ?
C00I C007 C009 C00F 71.3(2) . . . . ?
C00J C00C C00H C00F -0.1(3) . . . . ?
C00K C006 C00L C00Q 0.8(4) . . . . ?
C00L C006 C00K C00O -0.9(3) . . . . ?
C00M C00A C00I C007 134.73(19) . . . . ?
C00M C00A C00I O00B -44.7(3) . . . . ?
C00N C00A C00I C007 -103.38(18) . . . . ?
C00N C00A C00I O00B 77.2(3) . . . . ?
C00O C00G C00Q C00L 0.2(4) . . . . ?
C00P C00G C00O C00K 179.6(2) . . . . ?
C00P C00G C00Q C00L -179.7(3) . . . . ?
C00Q C00G C00O C00K -0.3(4) . . . . ?
